data_4077213
loop_
_publ_author_name
'Yang, Kuo-Ching'
'Chang, Chung-Cheng'
'Yeh, Charng-Sheng'
'Lee, Gene-Hsiang'
'Peng, Shie-Ming'

_publ_section_title
;
 Steric and Solvent Effects on the CO2Fixation of Magnesium Compounds
;
_journal_issue 1
_journal_name_full Organometallics
_journal_page_first 126
_journal_paper_doi 10.1021/om000735c
_journal_volume 20
_journal_year 2001
_chemical_formula_sum 'C82 H164 Mg6 N10 O24'
_chemical_formula_weight 1820.09
_chemical_name_systematic
; 
 ? 
;
_space_group_IT_number 14
_symmetry_cell_setting monoclinic
_symmetry_space_group_name_Hall '-P 2ybc'
_symmetry_space_group_name_H-M 'P 1 21/c 1'
_atom_sites_solution_hydrogens geom
_atom_sites_solution_primary direct
_atom_sites_solution_secondary difmap
_audit_creation_method SHELXL
_cell_angle_alpha 90.00
_cell_angle_beta 96.481(1)
_cell_angle_gamma 90.00
_cell_formula_units_Z 4
_cell_length_a 14.8404(3)
_cell_length_b 22.4052(5)
_cell_length_c 31.4608(6)
_cell_measurement_reflns_used 8192
_cell_measurement_temperature 100(2)
_cell_volume 10393.9(4)
_computing_cell_refinement 'Siemens SAINT'
_computing_data_collection 'Siemens SMART'
_computing_data_reduction 'Siemens SAINT'
_computing_molecular_graphics 'Siemens SHELXTL'
_computing_publication_material 'Siemens SHELXTL'
_computing_structure_refinement 'SHELXL-93 (Sheldrick, 1993)'
_computing_structure_solution 'SHELXS-86 (Sheldrick, 1990)'
_diffrn_ambient_temperature 100(2)
_diffrn_measurement_device 'Siemens SMART CCD'
_diffrn_measurement_method '\w scans'
_diffrn_radiation_monochromator graphite
_diffrn_radiation_source 'fine-focus sealed tube'
_diffrn_radiation_type MoK\a
_diffrn_radiation_wavelength 0.71073
_diffrn_reflns_av_R_equivalents 0.0789
_diffrn_reflns_av_sigmaI/netI 0.0969
_diffrn_reflns_limit_h_max 17
_diffrn_reflns_limit_h_min -17
_diffrn_reflns_limit_k_max 26
_diffrn_reflns_limit_k_min -26
_diffrn_reflns_limit_l_max 34
_diffrn_reflns_limit_l_min -37
_diffrn_reflns_number 45636
_diffrn_reflns_theta_max 25.00
_diffrn_reflns_theta_min 1.12
_diffrn_standards_decay_% 0
_exptl_absorpt_coefficient_mu 0.116
_exptl_absorpt_correction_T_max 0.9280
_exptl_absorpt_correction_T_min 0.6534
_exptl_absorpt_correction_type ' empirical used sadabs'
_exptl_crystal_colour colorless
_exptl_crystal_density_diffrn 1.163
_exptl_crystal_density_meas ?
_exptl_crystal_description column
_exptl_crystal_F_000 3960
_exptl_crystal_size_max 0.70
_exptl_crystal_size_mid 0.30
_exptl_crystal_size_min 0.30
_refine_diff_density_max 0.670
_refine_diff_density_min -0.428
_refine_diff_density_rms 0.075
_refine_ls_extinction_coef 0.00051(9)
_refine_ls_extinction_expression Fc^*^=kFc[1+0.001xFc^2^\l^3^/sin(2\q)]^-1/4^
_refine_ls_extinction_method SHELXL
_refine_ls_goodness_of_fit_all 1.059
_refine_ls_goodness_of_fit_obs 1.159
_refine_ls_matrix_type full
_refine_ls_number_parameters 1100
_refine_ls_number_reflns 16180
_refine_ls_number_restraints 0
_refine_ls_restrained_S_all 1.097
_refine_ls_restrained_S_obs 1.159
_refine_ls_R_factor_all 0.1244
_refine_ls_R_factor_obs 0.0627
_refine_ls_shift/esd_max -0.024
_refine_ls_shift/esd_mean 0.001
_refine_ls_structure_factor_coef Fsqd
_refine_ls_weighting_details 'w=1/[\s^2^(Fo^2^)+(0.0795P)^2^+0.6025P] where P=(Fo^2^+2Fc^2^)/3'
_refine_ls_weighting_scheme calc
_refine_ls_wR_factor_all 0.1782
_refine_ls_wR_factor_obs 0.1434
_reflns_number_observed 10961
_reflns_number_total 18294
_reflns_observed_criterion >2sigma(I)
_cod_data_source_file om000735c.cif
_cod_data_source_block compound-10
_cod_depositor_comments
;
The following automatic conversions were performed:

'_symmetry_cell_setting' value 'Monoclinic' changed to 'monoclinic'
according to /home/saulius/struct/CIF-dictionaries/cif_core.dic
dictionary named 'cif_core.dic' version 2.4.2 from 2011-04-26.

Automatic conversion script
Id: cif_fix_values 1715 2011-07-08 13:25:40Z adriana 

The following automatic conversions were performed:

'_exptl_crystal_density_meas' value 'not_measured' was changed to '?'
- the value is perceived as not measured.

Automatic conversion script
Id: cif_fix_values 3008 2015-01-20 13:52:24Z robertas 

The following automatic conversions were performed:

'_refine_ls_weighting_scheme' value 'calc
w=1/[\s^2^(Fo^2^)+(0.0795P)^2^+0.6025P] where P=(Fo^2^+2Fc^2^)/3' was
changed to 'calc'. New tag '_refine_ls_weighting_details' was
created. The value of the new tag was set to
'w=1/[\s^2^(Fo^2^)+(0.0795P)^2^+0.6025P] where P=(Fo^2^+2Fc^2^)/3'.

Automatic conversion script
Id: cif_fix_values 3143 2015-03-26 13:38:13Z robertas 
;
_cod_original_sg_symbol_H-M P2(1)/c
_cod_database_code 4077213

loop_
_symmetry_equiv_pos_as_xyz
'x, y, z'
'-x, y+1/2, -z+1/2'
'-x, -y, -z'
'x, -y-1/2, z-1/2'

loop_
_atom_site_aniso_label
_atom_site_aniso_U_11
_atom_site_aniso_U_22
_atom_site_aniso_U_33
_atom_site_aniso_U_23
_atom_site_aniso_U_13
_atom_site_aniso_U_12
Mg1 0.0191(6) 0.0183(6) 0.0210(6) -0.0010(5) 0.0053(5) 0.0000(5)
Mg2 0.0222(7) 0.0168(6) 0.0210(6) 0.0017(5) 0.0071(5) -0.0009(5)
Mg3 0.0158(6) 0.0178(6) 0.0198(6) -0.0008(5) 0.0060(5) 0.0005(5)
Mg4 0.0162(6) 0.0191(6) 0.0209(6) 0.0012(5) 0.0068(5) 0.0007(5)
Mg5 0.0198(6) 0.0196(6) 0.0234(6) 0.0031(5) 0.0094(5) 0.0005(5)
Mg6 0.0197(6) 0.0173(6) 0.0190(6) 0.0009(5) 0.0074(5) 0.0004(5)
O1 0.0178(13) 0.0167(11) 0.0183(12) -0.0005(10) 0.0045(10) -0.0012(10)
O2 0.043(2) 0.0178(13) 0.0265(15) -0.0002(11) 0.0032(12) -0.0018(12)
O3 0.038(2) 0.0174(12) 0.0284(15) -0.0044(11) 0.0039(12) -0.0022(11)
O4 0.0252(15) 0.0365(15) 0.0263(14) -0.0077(12) 0.0097(11) -0.0059(12)
O5 0.0193(13) 0.0250(13) 0.0276(14) -0.0059(11) 0.0075(11) -0.0042(11)
O6 0.0277(15) 0.0274(14) 0.0310(15) -0.0047(12) -0.0020(11) 0.0080(12)
O7 0.0244(14) 0.0331(14) 0.0238(14) -0.0022(12) 0.0045(11) 0.0053(12)
O8 0.0175(13) 0.0190(12) 0.0217(13) -0.0002(10) 0.0054(10) 0.0013(10)
O9 0.0159(12) 0.0161(12) 0.0225(13) 0.0027(10) 0.0063(10) 0.0033(10)
O10 0.035(2) 0.0265(13) 0.0226(14) 0.0044(11) 0.0121(12) 0.0001(12)
O11 0.034(2) 0.0182(13) 0.0298(14) 0.0064(11) 0.0061(12) -0.0030(11)
O12 0.0177(13) 0.0239(13) 0.0255(13) 0.0042(11) 0.0116(11) 0.0024(10)
O13 0.0217(14) 0.0273(13) 0.0270(14) -0.0003(12) 0.0101(11) -0.0001(11)
O14 0.0211(14) 0.0205(12) 0.0265(14) -0.0027(11) 0.0062(11) -0.0051(11)
O15 0.0195(13) 0.0258(13) 0.0244(13) -0.0025(11) 0.0085(11) -0.0025(11)
O16 0.0176(13) 0.0141(12) 0.0307(14) 0.0033(10) 0.0081(11) -0.0002(10)
O17 0.0262(14) 0.0189(12) 0.0195(13) 0.0017(11) 0.0062(11) 0.0002(11)
O18 0.0204(13) 0.0275(13) 0.0243(14) 0.0005(12) 0.0036(11) 0.0082(11)
O19 0.0172(13) 0.0224(12) 0.0206(13) 0.0056(11) 0.0049(11) 0.0035(10)
O20 0.0281(14) 0.0225(13) 0.0251(14) -0.0010(11) 0.0083(11) -0.0011(11)
O21 0.0264(14) 0.0223(13) 0.0214(13) -0.0018(11) 0.0097(11) -0.0001(11)
N1 0.039(2) 0.016(2) 0.033(2) -0.0013(14) 0.001(2) -0.0016(14)
N2 0.023(2) 0.033(2) 0.025(2) -0.0060(14) 0.0147(14) -0.0033(14)
N3 0.019(2) 0.038(2) 0.025(2) -0.0006(15) -0.0001(14) 0.0055(14)
N4 0.025(2) 0.0203(15) 0.020(2) 0.0002(13) 0.0041(13) 0.0044(13)
N5 0.035(2) 0.020(2) 0.021(2) 0.0040(13) 0.0103(14) -0.0005(14)
N6 0.023(2) 0.032(2) 0.029(2) -0.0017(14) 0.0083(14) -0.0088(14)
N7 0.015(2) 0.028(2) 0.026(2) -0.0057(14) 0.0063(13) -0.0048(13)
N8 0.029(2) 0.0177(15) 0.021(2) 0.0030(13) 0.0082(13) -0.0005(13)
N9 0.024(2) 0.026(2) 0.022(2) -0.0021(13) 0.0064(13) 0.0070(14)
N10 0.032(2) 0.028(2) 0.024(2) -0.0071(14) 0.0116(14) -0.0028(14)
C1 0.026(2) 0.021(2) 0.033(2) -0.002(2) 0.005(2) -0.006(2)
C2 0.051(3) 0.021(2) 0.033(2) 0.003(2) 0.003(2) -0.006(2)
C3 0.066(3) 0.034(2) 0.046(3) 0.001(2) 0.012(2) -0.015(2)
C4 0.063(3) 0.051(3) 0.059(3) 0.022(3) 0.003(3) 0.013(3)
C5 0.061(3) 0.015(2) 0.035(2) -0.005(2) 0.000(2) -0.002(2)
C6 0.062(3) 0.037(2) 0.051(3) -0.006(2) -0.011(2) -0.015(2)
C7 0.086(4) 0.033(2) 0.039(3) -0.009(2) 0.019(3) 0.006(2)
C8 0.022(2) 0.022(2) 0.027(2) 0.001(2) 0.008(2) 0.002(2)
C9 0.033(2) 0.038(2) 0.032(2) -0.010(2) 0.018(2) -0.004(2)
C10 0.051(3) 0.037(2) 0.042(3) -0.016(2) 0.019(2) 0.001(2)
C11 0.050(3) 0.048(3) 0.029(2) -0.002(2) 0.013(2) -0.004(2)
C12 0.025(2) 0.034(2) 0.033(2) -0.005(2) 0.016(2) -0.007(2)
C13 0.039(3) 0.034(2) 0.045(3) -0.004(2) 0.020(2) -0.005(2)
C14 0.028(2) 0.052(3) 0.060(3) 0.006(2) 0.012(2) -0.001(2)
C15 0.019(2) 0.029(2) 0.025(2) 0.005(2) 0.006(2) -0.005(2)
C16 0.023(2) 0.076(3) 0.030(2) 0.002(2) 0.003(2) 0.013(2)
C17 0.024(3) 0.119(5) 0.084(4) 0.052(4) 0.017(3) 0.012(3)
C18 0.029(2) 0.047(3) 0.053(3) 0.005(2) -0.001(2) 0.006(2)
C19 0.035(2) 0.044(2) 0.028(2) -0.004(2) -0.006(2) -0.002(2)
C20 0.066(4) 0.050(3) 0.063(3) -0.006(3) -0.014(3) -0.018(3)
C21 0.053(3) 0.052(3) 0.031(2) -0.001(2) 0.010(2) 0.011(2)
C22 0.018(2) 0.018(2) 0.020(2) 0.003(2) 0.008(2) -0.0007(15)
C23 0.025(2) 0.027(2) 0.025(2) 0.004(2) -0.002(2) 0.010(2)
C24 0.023(2) 0.037(2) 0.040(2) -0.006(2) 0.006(2) 0.006(2)
C25 0.038(2) 0.028(2) 0.033(2) 0.007(2) 0.001(2) 0.012(2)
C26 0.031(2) 0.027(2) 0.021(2) -0.005(2) 0.002(2) 0.004(2)
C27 0.044(3) 0.042(2) 0.024(2) -0.004(2) 0.006(2) 0.003(2)
C28 0.037(2) 0.030(2) 0.032(2) -0.005(2) -0.002(2) -0.002(2)
C29 0.019(2) 0.024(2) 0.025(2) 0.003(2) 0.004(2) -0.004(2)
C30 0.043(2) 0.022(2) 0.024(2) 0.005(2) 0.012(2) -0.004(2)
C31 0.044(3) 0.029(2) 0.038(2) 0.005(2) 0.011(2) -0.004(2)
C32 0.041(3) 0.022(2) 0.040(2) 0.006(2) 0.014(2) 0.002(2)
C33 0.030(2) 0.026(2) 0.026(2) 0.005(2) 0.011(2) 0.005(2)
C34 0.050(3) 0.041(2) 0.034(2) -0.004(2) 0.006(2) 0.009(2)
C35 0.046(3) 0.053(3) 0.040(3) -0.006(2) 0.021(2) -0.011(2)
C36 0.021(2) 0.020(2) 0.022(2) 0.007(2) 0.005(2) 0.003(2)
C37 0.037(3) 0.036(2) 0.035(2) -0.003(2) 0.007(2) -0.010(2)
C38 0.070(4) 0.038(3) 0.050(3) -0.009(2) 0.015(3) -0.008(2)
C39 0.058(3) 0.057(3) 0.042(3) -0.001(2) -0.007(2) -0.013(3)
C40 0.020(2) 0.041(2) 0.051(3) 0.007(2) 0.010(2) -0.009(2)
C41 0.042(3) 0.053(3) 0.044(3) 0.014(2) 0.020(2) -0.009(2)
C42 0.021(2) 0.077(3) 0.067(3) 0.022(3) 0.020(2) 0.001(2)
C43 0.020(2) 0.021(2) 0.021(2) 0.004(2) 0.005(2) 0.001(2)
C44 0.018(2) 0.036(2) 0.028(2) -0.008(2) 0.008(2) -0.006(2)
C45 0.026(2) 0.047(2) 0.032(2) 0.000(2) 0.009(2) 0.011(2)
C46 0.029(2) 0.032(2) 0.031(2) -0.001(2) 0.010(2) -0.001(2)
C47 0.028(2) 0.031(2) 0.032(2) -0.010(2) 0.006(2) -0.007(2)
C48 0.056(3) 0.036(2) 0.050(3) -0.011(2) 0.007(2) -0.018(2)
C49 0.029(2) 0.052(3) 0.036(2) -0.019(2) 0.002(2) -0.007(2)
C50 0.010(2) 0.021(2) 0.028(2) 0.005(2) 0.0044(15) 0.0030(14)
C51 0.036(2) 0.026(2) 0.023(2) -0.001(2) 0.007(2) -0.007(2)
C52 0.030(2) 0.050(3) 0.035(2) -0.011(2) 0.006(2) 0.010(2)
C53 0.035(3) 0.068(3) 0.030(2) -0.020(2) 0.000(2) 0.000(2)
C54 0.028(2) 0.019(2) 0.025(2) 0.007(2) 0.007(2) -0.002(2)
C55 0.025(2) 0.029(2) 0.036(2) 0.004(2) 0.009(2) -0.004(2)
C56 0.032(2) 0.023(2) 0.037(2) 0.005(2) 0.006(2) 0.005(2)
C57 0.017(2) 0.019(2) 0.024(2) 0.002(2) 0.011(2) 0.002(2)
C58 0.023(2) 0.031(2) 0.032(2) 0.000(2) 0.006(2) 0.009(2)
C59 0.031(2) 0.046(2) 0.037(2) 0.013(2) 0.006(2) 0.014(2)
C60 0.022(2) 0.050(3) 0.046(3) -0.003(2) 0.005(2) 0.005(2)
C61 0.033(2) 0.031(2) 0.032(2) -0.003(2) 0.006(2) 0.014(2)
C62 0.036(3) 0.035(2) 0.070(3) -0.015(2) 0.010(2) 0.003(2)
C63 0.059(3) 0.052(3) 0.038(3) -0.011(2) 0.026(2) 0.005(2)
C64 0.025(2) 0.021(2) 0.021(2) 0.000(2) 0.006(2) 0.007(2)
C65 0.042(3) 0.034(2) 0.027(2) -0.008(2) 0.019(2) -0.005(2)
C66 0.056(3) 0.052(3) 0.034(2) 0.007(2) 0.016(2) -0.005(2)
C67 0.050(3) 0.087(4) 0.048(3) 0.006(3) 0.031(2) 0.018(3)
C68 0.046(3) 0.024(2) 0.028(2) -0.008(2) 0.011(2) -0.004(2)
C69 0.059(3) 0.027(2) 0.046(3) -0.001(2) 0.017(2) 0.001(2)
C70 0.042(3) 0.038(2) 0.042(3) -0.007(2) 0.008(2) -0.016(2)
O22 0.054(2) 0.057(2) 0.077(2) -0.018(2) 0.006(2) 0.008(2)
O23 0.080(3) 0.106(4) 0.117(4) -0.027(3) 0.006(3) -0.018(3)
O24 0.195(9) 0.287(11) 0.163(7) -0.035(7) 0.007(6) 0.020(8)
C71 0.063(3) 0.042(3) 0.056(3) -0.005(2) 0.014(3) 0.001(3)
C72 0.063(3) 0.058(3) 0.046(3) -0.004(3) 0.000(2) 0.000(3)
C73 0.084(4) 0.059(3) 0.065(4) -0.007(3) -0.006(3) 0.035(3)
C74 0.093(4) 0.031(3) 0.066(3) -0.007(2) -0.006(3) 0.010(3)
C75 0.075(5) 0.114(6) 0.097(5) -0.009(4) -0.013(4) -0.019(4)
C76 0.080(5) 0.128(6) 0.059(4) 0.019(4) -0.003(3) -0.031(5)
C77 0.103(6) 0.097(5) 0.087(5) 0.000(4) 0.037(4) -0.021(5)
C78 0.109(6) 0.074(4) 0.087(5) 0.004(4) 0.018(4) 0.014(4)
C79 0.102(7) 0.302(14) 0.104(7) -0.080(8) -0.012(5) 0.098(9)
C80 0.114(8) 0.189(10) 0.154(9) -0.014(8) 0.017(7) 0.032(8)
C81 0.083(7) 0.197(11) 0.237(13) -0.015(10) -0.024(8) 0.003(8)
C82 0.074(7) 0.290(16) 0.194(11) -0.075(11) -0.052(7) -0.004(9)

loop_
_atom_site_label
_atom_site_type_symbol
_atom_site_fract_x
_atom_site_fract_y
_atom_site_fract_z
_atom_site_U_iso_or_equiv
_atom_site_thermal_displace_type
_atom_site_occupancy
_atom_site_calc_flag
_atom_site_refinement_flags
Mg1 Mg 0.25618(8) 0.18053(5) 0.52708(4) 0.0193(3) Uani 1 d .
Mg2 Mg 0.26066(8) 0.18840(5) 0.63138(4) 0.0196(3) Uani 1 d .
Mg3 Mg 0.37273(7) 0.28088(5) 0.58629(3) 0.0175(3) Uani 1 d .
Mg4 Mg 0.16806(7) 0.29046(5) 0.57437(4) 0.0184(3) Uani 1 d .
Mg5 Mg 0.18288(8) 0.30845(5) 0.69460(4) 0.0204(3) Uani 1 d .
Mg6 Mg 0.30601(8) 0.40155(5) 0.65729(3) 0.0182(3) Uani 1 d .
O1 O 0.26520(14) 0.23007(9) 0.57669(7) 0.0174(5) Uani 1 d .
O2 O 0.2440(2) 0.09670(10) 0.54129(8) 0.0292(6) Uani 1 d .
O3 O 0.2699(2) 0.10391(10) 0.61302(8) 0.0280(6) Uani 1 d .
O4 O 0.3584(2) 0.19655(11) 0.49562(8) 0.0288(6) Uani 1 d .
O5 O 0.44807(15) 0.25413(10) 0.54130(7) 0.0236(6) Uani 1 d .
O6 O 0.1505(2) 0.19897(10) 0.48706(8) 0.0291(6) Uani 1 d .
O7 O 0.0906(2) 0.27581(10) 0.52012(7) 0.0270(6) Uani 1 d .
O8 O 0.38448(15) 0.23594(9) 0.65120(7) 0.0191(5) Uani 1 d .
O9 O 0.31334(15) 0.31436(9) 0.67554(7) 0.0179(5) Uani 1 d .
O10 O 0.2409(2) 0.15968(10) 0.68905(8) 0.0275(6) Uani 1 d .
O11 O 0.2174(2) 0.23795(10) 0.73074(8) 0.0270(6) Uani 1 d .
O12 O 0.14104(15) 0.24281(10) 0.62969(7) 0.0217(5) Uani 1 d .
O13 O 0.0546(2) 0.27435(10) 0.67836(7) 0.0248(6) Uani 1 d .
O14 O 0.4608(2) 0.34130(10) 0.60901(7) 0.0224(5) Uani 1 d .
O15 O 0.4425(2) 0.40921(10) 0.65971(7) 0.0228(5) Uani 1 d .
O16 O 0.27620(15) 0.34791(9) 0.56913(7) 0.0204(5) Uani 1 d .
O17 O 0.2886(2) 0.43907(9) 0.59919(7) 0.0213(5) Uani 1 d .
O18 O 0.0853(2) 0.35668(10) 0.58736(7) 0.0240(6) Uani 1 d .
O19 O 0.16697(15) 0.37673(9) 0.65009(7) 0.0199(5) Uani 1 d .
O20 O 0.1986(2) 0.37041(10) 0.74024(7) 0.0248(6) Uani 1 d .
O21 O 0.2872(2) 0.43914(10) 0.71309(7) 0.0229(6) Uani 1 d .
N1 N 0.2520(2) 0.01292(12) 0.58141(10) 0.0296(7) Uani 1 d .
N2 N 0.4980(2) 0.22035(13) 0.47978(9) 0.0263(7) Uani 1 d .
N3 N 0.0289(2) 0.24672(13) 0.45390(9) 0.0278(7) Uani 1 d .
N4 N 0.4406(2) 0.27775(12) 0.71505(9) 0.0215(7) Uani 1 d .
N5 N 0.2155(2) 0.14432(12) 0.75790(9) 0.0247(7) Uani 1 d .
N6 N 0.0009(2) 0.20045(13) 0.63198(9) 0.0276(7) Uani 1 d .
N7 N 0.5795(2) 0.39928(12) 0.63397(9) 0.0227(7) Uani 1 d .
N8 N 0.2877(2) 0.43060(12) 0.52735(9) 0.0221(7) Uani 1 d .
N9 N 0.0407(2) 0.43210(12) 0.62756(9) 0.0233(7) Uani 1 d .
N10 N 0.2407(2) 0.45334(13) 0.77855(9) 0.0274(7) Uani 1 d .
C1 C 0.2554(2) 0.0738(2) 0.57872(12) 0.0264(9) Uani 1 d .
C2 C 0.2662(3) -0.0164(2) 0.62362(13) 0.0351(10) Uani 1 d .
H2A H 0.2736(3) 0.0159(2) 0.64568(13) 0.042 Uiso 1 calc R
C3 C 0.1839(3) -0.0536(2) 0.63239(14) 0.0483(12) Uani 1 d .
H3A H 0.1294(3) -0.0286(2) 0.62888(14) 0.073 Uiso 1 calc R
H3B H 0.1930(3) -0.0690(2) 0.66170(14) 0.073 Uiso 1 calc R
H3C H 0.1764(3) -0.0870(2) 0.61221(14) 0.073 Uiso 1 calc R
C4 C 0.3533(3) -0.0536(2) 0.6287(2) 0.0578(13) Uani 1 d .
H4A H 0.4046(3) -0.0286(2) 0.6229(2) 0.087 Uiso 1 calc R
H4B H 0.3471(3) -0.0871(2) 0.6085(2) 0.087 Uiso 1 calc R
H4C H 0.3638(3) -0.0691(2) 0.6580(2) 0.087 Uiso 1 calc R
C5 C 0.2333(3) -0.0248(2) 0.54262(13) 0.0376(10) Uani 1 d .
H5A H 0.2354(3) -0.0670(2) 0.55301(13) 0.045 Uiso 1 calc R
C6 C 0.1382(3) -0.0157(2) 0.51982(15) 0.0512(12) Uani 1 d .
H6A H 0.0938(3) -0.0193(2) 0.54048(15) 0.077 Uiso 1 calc R
H6B H 0.1258(3) -0.0461(2) 0.49749(15) 0.077 Uiso 1 calc R
H6C H 0.1338(3) 0.0241(2) 0.50680(15) 0.077 Uiso 1 calc R
C7 C 0.3062(3) -0.0199(2) 0.51252(14) 0.0518(13) Uani 1 d .
H7A H 0.3659(3) -0.0261(2) 0.52864(14) 0.078 Uiso 1 calc R
H7B H 0.3038(3) 0.0198(2) 0.49941(14) 0.078 Uiso 1 calc R
H7C H 0.2959(3) -0.0503(2) 0.49010(14) 0.078 Uiso 1 calc R
C8 C 0.4328(2) 0.22393(15) 0.50702(11) 0.0232(8) Uani 1 d .
C9 C 0.4798(3) 0.1920(2) 0.43721(12) 0.0330(10) Uani 1 d .
H9A H 0.5369(3) 0.1960(2) 0.42338(12) 0.040 Uiso 1 calc R
C10 C 0.4609(3) 0.1254(2) 0.43951(14) 0.0424(11) Uani 1 d .
H10A H 0.5096(3) 0.1062(2) 0.45826(14) 0.064 Uiso 1 calc R
H10B H 0.4581(3) 0.1081(2) 0.41078(14) 0.064 Uiso 1 calc R
H10C H 0.4030(3) 0.1191(2) 0.45097(14) 0.064 Uiso 1 calc R
C11 C 0.4066(3) 0.2257(2) 0.40844(13) 0.0417(11) Uani 1 d .
H11A H 0.4221(3) 0.2682(2) 0.40812(13) 0.063 Uiso 1 calc R
H11B H 0.3479(3) 0.2207(2) 0.41949(13) 0.063 Uiso 1 calc R
H11C H 0.4031(3) 0.2097(2) 0.37930(13) 0.063 Uiso 1 calc R
C12 C 0.5874(2) 0.2478(2) 0.49159(12) 0.0296(9) Uani 1 d .
H12A H 0.5860(2) 0.2667(2) 0.52029(12) 0.036 Uiso 1 calc R
C13 C 0.6070(3) 0.2973(2) 0.46042(13) 0.0381(10) Uani 1 d .
H13A H 0.5576(3) 0.3265(2) 0.45829(13) 0.057 Uiso 1 calc R
H13B H 0.6118(3) 0.2800(2) 0.43216(13) 0.057 Uiso 1 calc R
H13C H 0.6641(3) 0.3171(2) 0.47085(13) 0.057 Uiso 1 calc R
C14 C 0.6622(3) 0.2009(2) 0.49623(15) 0.0460(11) Uani 1 d .
H14A H 0.6473(3) 0.1700(2) 0.51638(15) 0.069 Uiso 1 calc R
H14B H 0.7198(3) 0.2198(2) 0.50698(15) 0.069 Uiso 1 calc R
H14C H 0.6675(3) 0.1827(2) 0.46830(15) 0.069 Uiso 1 calc R
C15 C 0.0924(2) 0.2404(2) 0.48834(11) 0.0241(8) Uani 1 d .
C16 C -0.0431(3) 0.2921(2) 0.45414(13) 0.0429(11) Uani 1 d .
H16A H -0.0348(3) 0.3125(2) 0.48260(13) 0.051 Uiso 1 calc R
C17 C -0.1371(3) 0.2627(3) 0.4493(2) 0.075(2) Uani 1 d .
H17A H -0.1395(3) 0.2322(3) 0.4714(2) 0.112 Uiso 1 calc R
H17B H -0.1484(3) 0.2441(3) 0.4210(2) 0.112 Uiso 1 calc R
H17C H -0.1835(3) 0.2931(3) 0.4523(2) 0.112 Uiso 1 calc R
C18 C -0.0382(3) 0.3400(2) 0.41966(14) 0.0437(11) Uani 1 d .
H18A H 0.0220(3) 0.3585(2) 0.42306(14) 0.066 Uiso 1 calc R
H18B H -0.0844(3) 0.3706(2) 0.42259(14) 0.066 Uiso 1 calc R
H18C H -0.0492(3) 0.3216(2) 0.39130(14) 0.066 Uiso 1 calc R
C19 C 0.0312(3) 0.2093(2) 0.41546(12) 0.0363(10) Uani 1 d .
H19A H -0.0202(3) 0.2230(2) 0.39443(12) 0.044 Uiso 1 calc R
C20 C 0.0140(4) 0.1437(2) 0.4238(2) 0.0612(14) Uani 1 d .
H20A H -0.0418(4) 0.1396(2) 0.4374(2) 0.092 Uiso 1 calc R
H20B H 0.0651(4) 0.1274(2) 0.4427(2) 0.092 Uiso 1 calc R
H20C H 0.0077(4) 0.1219(2) 0.3966(2) 0.092 Uiso 1 calc R
C21 C 0.1170(3) 0.2189(2) 0.39426(13) 0.0453(11) Uani 1 d .
H21A H 0.1255(3) 0.2616(2) 0.38950(13) 0.068 Uiso 1 calc R
H21B H 0.1118(3) 0.1979(2) 0.36677(13) 0.068 Uiso 1 calc R
H21C H 0.1692(3) 0.2033(2) 0.41283(13) 0.068 Uiso 1 calc R
C22 C 0.3798(2) 0.27589(14) 0.68036(11) 0.0182(8) Uani 1 d .
C23 C 0.5125(2) 0.23200(15) 0.72377(12) 0.0262(8) Uani 1 d .
H23A H 0.5434(2) 0.24110(15) 0.75295(12) 0.031 Uiso 1 calc R
C24 C 0.5853(2) 0.2377(2) 0.69329(13) 0.0331(9) Uani 1 d .
H24A H 0.6067(2) 0.2791(2) 0.69318(13) 0.050 Uiso 1 calc R
H24B H 0.5597(2) 0.2264(2) 0.66434(13) 0.050 Uiso 1 calc R
H24C H 0.6363(2) 0.2113(2) 0.70282(13) 0.050 Uiso 1 calc R
C25 C 0.4748(3) 0.1692(2) 0.72625(12) 0.0331(9) Uani 1 d .
H25A H 0.4286(3) 0.1686(2) 0.74622(12) 0.050 Uiso 1 calc R
H25B H 0.5239(3) 0.1417(2) 0.73631(12) 0.050 Uiso 1 calc R
H25C H 0.4473(3) 0.1568(2) 0.69783(12) 0.050 Uiso 1 calc R
C26 C 0.4375(3) 0.3251(2) 0.74815(11) 0.0262(9) Uani 1 d .
H26A H 0.3917(3) 0.3552(2) 0.73632(11) 0.031 Uiso 1 calc R
C27 C 0.4051(3) 0.3003(2) 0.78862(12) 0.0361(10) Uani 1 d .
H27A H 0.3469(3) 0.2800(2) 0.78152(12) 0.054 Uiso 1 calc R
H27B H 0.3976(3) 0.3331(2) 0.80855(12) 0.054 Uiso 1 calc R
H27C H 0.4499(3) 0.2719(2) 0.80195(12) 0.054 Uiso 1 calc R
C28 C 0.5277(3) 0.3573(2) 0.75698(12) 0.0337(9) Uani 1 d .
H28A H 0.5461(3) 0.3725(2) 0.73006(12) 0.051 Uiso 1 calc R
H28B H 0.5738(3) 0.3294(2) 0.76999(12) 0.051 Uiso 1 calc R
H28C H 0.5215(3) 0.3906(2) 0.77659(12) 0.051 Uiso 1 calc R
C29 C 0.2246(2) 0.1820(2) 0.72436(11) 0.0224(8) Uani 1 d .
C30 C 0.2262(3) 0.0791(2) 0.75397(12) 0.0290(9) Uani 1 d .
H30A H 0.2204(3) 0.0620(2) 0.78289(12) 0.035 Uiso 1 calc R
C31 C 0.1506(3) 0.0511(2) 0.72352(13) 0.0366(10) Uani 1 d .
H31A H 0.0917(3) 0.0640(2) 0.73149(13) 0.055 Uiso 1 calc R
H31B H 0.1550(3) 0.0075(2) 0.72533(13) 0.055 Uiso 1 calc R
H31C H 0.1566(3) 0.0639(2) 0.69418(13) 0.055 Uiso 1 calc R
C32 C 0.3191(3) 0.0601(2) 0.74258(13) 0.0336(10) Uani 1 d .
H32A H 0.3665(3) 0.0786(2) 0.76256(13) 0.050 Uiso 1 calc R
H32B H 0.3262(3) 0.0729(2) 0.71336(13) 0.050 Uiso 1 calc R
H32C H 0.3245(3) 0.0165(2) 0.74451(13) 0.050 Uiso 1 calc R
C33 C 0.1900(2) 0.1687(2) 0.79867(11) 0.0267(9) Uani 1 d .
H33A H 0.1764(2) 0.2120(2) 0.79379(11) 0.032 Uiso 1 calc R
C34 C 0.2677(3) 0.1648(2) 0.83448(13) 0.0416(11) Uani 1 d .
H34A H 0.3218(3) 0.1837(2) 0.82522(13) 0.062 Uiso 1 calc R
H34B H 0.2807(3) 0.1229(2) 0.84144(13) 0.062 Uiso 1 calc R
H34C H 0.2507(3) 0.1855(2) 0.85985(13) 0.062 Uiso 1 calc R
C35 C 0.1039(3) 0.1398(2) 0.81151(13) 0.0452(11) Uani 1 d .
H35A H 0.0553(3) 0.1431(2) 0.78781(13) 0.068 Uiso 1 calc R
H35B H 0.0856(3) 0.1603(2) 0.83671(13) 0.068 Uiso 1 calc R
H35C H 0.1156(3) 0.0976(2) 0.81828(13) 0.068 Uiso 1 calc R
C36 C 0.0652(2) 0.24033(15) 0.64715(11) 0.0210(8) Uani 1 d .
C37 C 0.0099(3) 0.1639(2) 0.59391(12) 0.0359(10) Uani 1 d .
H37A H 0.0674(3) 0.1769(2) 0.58290(12) 0.043 Uiso 1 calc R
C38 C 0.0208(3) 0.0975(2) 0.60419(15) 0.0523(13) Uani 1 d .
H38A H 0.0703(3) 0.0919(2) 0.62723(15) 0.078 Uiso 1 calc R
H38B H 0.0348(3) 0.0759(2) 0.57863(15) 0.078 Uiso 1 calc R
H38C H -0.0357(3) 0.0819(2) 0.61329(15) 0.078 Uiso 1 calc R
C39 C -0.0658(3) 0.1764(2) 0.55840(14) 0.0533(13) Uani 1 d .
H39A H -0.0699(3) 0.2195(2) 0.55311(14) 0.080 Uiso 1 calc R
H39B H -0.1234(3) 0.1620(2) 0.56691(14) 0.080 Uiso 1 calc R
H39C H -0.0529(3) 0.1559(2) 0.53224(14) 0.080 Uiso 1 calc R
C40 C -0.0803(3) 0.1908(2) 0.65479(13) 0.0368(10) Uani 1 d .
H40A H -0.1166(3) 0.1587(2) 0.63879(13) 0.044 Uiso 1 calc R
C41 C -0.0561(3) 0.1676(2) 0.70005(13) 0.0455(11) Uani 1 d .
H41A H -0.0173(3) 0.1323(2) 0.69942(13) 0.068 Uiso 1 calc R
H41B H -0.1117(3) 0.1568(2) 0.71232(13) 0.068 Uiso 1 calc R
H41C H -0.0238(3) 0.1987(2) 0.71760(13) 0.068 Uiso 1 calc R
C42 C -0.1405(3) 0.2456(2) 0.6533(2) 0.0537(13) Uani 1 d .
H42A H -0.1542(3) 0.2588(2) 0.6235(2) 0.080 Uiso 1 calc R
H42B H -0.1092(3) 0.2776(2) 0.6703(2) 0.080 Uiso 1 calc R
H42C H -0.1971(3) 0.2357(2) 0.6650(2) 0.080 Uiso 1 calc R
C43 C 0.4902(2) 0.38276(15) 0.63437(11) 0.0206(8) Uani 1 d .
C44 C 0.6336(2) 0.3784(2) 0.59990(11) 0.0271(9) Uani 1 d .
H44A H 0.6929(2) 0.3999(2) 0.60498(11) 0.033 Uiso 1 calc R
C45 C 0.6565(3) 0.3126(2) 0.60291(12) 0.0348(10) Uani 1 d .
H45A H 0.6823(3) 0.3030(2) 0.63216(12) 0.052 Uiso 1 calc R
H45B H 0.7006(3) 0.3031(2) 0.58300(12) 0.052 Uiso 1 calc R
H45C H 0.6012(3) 0.2891(2) 0.59551(12) 0.052 Uiso 1 calc R
C46 C 0.5932(3) 0.3962(2) 0.55531(11) 0.0300(9) Uani 1 d .
H46A H 0.5794(3) 0.4390(2) 0.55475(11) 0.045 Uiso 1 calc R
H46B H 0.5373(3) 0.3735(2) 0.54742(11) 0.045 Uiso 1 calc R
H46C H 0.6367(3) 0.3875(2) 0.53491(11) 0.045 Uiso 1 calc R
C47 C 0.6188(3) 0.4459(2) 0.66289(12) 0.0303(9) Uani 1 d .
H47A H 0.5750(3) 0.4541(2) 0.68410(12) 0.036 Uiso 1 calc R
C48 C 0.6326(3) 0.5041(2) 0.63905(14) 0.0472(12) Uani 1 d .
H48A H 0.5748(3) 0.5167(2) 0.62355(14) 0.071 Uiso 1 calc R
H48B H 0.6771(3) 0.4977(2) 0.61871(14) 0.071 Uiso 1 calc R
H48C H 0.6548(3) 0.5350(2) 0.65962(14) 0.071 Uiso 1 calc R
C49 C 0.7076(3) 0.4239(2) 0.68781(13) 0.0395(10) Uani 1 d .
H49A H 0.6963(3) 0.3866(2) 0.70264(13) 0.059 Uiso 1 calc R
H49B H 0.7304(3) 0.4542(2) 0.70880(13) 0.059 Uiso 1 calc R
H49C H 0.7527(3) 0.4168(2) 0.66788(13) 0.059 Uiso 1 calc R
C50 C 0.2839(2) 0.40566(15) 0.56627(11) 0.0195(8) Uani 1 d .
C51 C 0.2792(3) 0.3932(2) 0.48818(11) 0.0280(9) Uani 1 d .
H51A H 0.2663(3) 0.3515(2) 0.49710(11) 0.034 Uiso 1 calc R
C52 C 0.3674(3) 0.3914(2) 0.46755(13) 0.0381(10) Uani 1 d .
H52A H 0.4171(3) 0.3784(2) 0.48872(13) 0.057 Uiso 1 calc R
H52B H 0.3807(3) 0.4314(2) 0.45718(13) 0.057 Uiso 1 calc R
H52C H 0.3611(3) 0.3634(2) 0.44348(13) 0.057 Uiso 1 calc R
C53 C 0.1993(3) 0.4131(2) 0.45690(13) 0.0448(11) Uani 1 d .
H53A H 0.1442(3) 0.4136(2) 0.47138(13) 0.067 Uiso 1 calc R
H53B H 0.1913(3) 0.3853(2) 0.43272(13) 0.067 Uiso 1 calc R
H53C H 0.2109(3) 0.4532(2) 0.44643(13) 0.067 Uiso 1 calc R
C54 C 0.3063(2) 0.49533(14) 0.52301(12) 0.0238(8) Uani 1 d .
H54A H 0.3071(2) 0.50279(14) 0.49171(12) 0.029 Uiso 1 calc R
C55 C 0.4004(2) 0.5123(2) 0.54416(12) 0.0299(9) Uani 1 d .
H55A H 0.4457(2) 0.4855(2) 0.53405(12) 0.045 Uiso 1 calc R
H55B H 0.4021(2) 0.5087(2) 0.57528(12) 0.045 Uiso 1 calc R
H55C H 0.4140(2) 0.5536(2) 0.53672(12) 0.045 Uiso 1 calc R
C56 C 0.2313(3) 0.5350(2) 0.53704(12) 0.0302(9) Uani 1 d .
H56A H 0.1726(3) 0.5222(2) 0.52254(12) 0.045 Uiso 1 calc R
H56B H 0.2426(3) 0.5766(2) 0.52951(12) 0.045 Uiso 1 calc R
H56C H 0.2307(3) 0.5318(2) 0.56807(12) 0.045 Uiso 1 calc R
C57 C 0.0997(2) 0.38726(14) 0.62120(11) 0.0197(8) Uani 1 d .
C58 C -0.0355(2) 0.4463(2) 0.59490(12) 0.0284(9) Uani 1 d .
H58A H -0.0684(2) 0.4806(2) 0.60644(12) 0.034 Uiso 1 calc R
C59 C -0.0037(3) 0.4679(2) 0.55336(12) 0.0379(10) Uani 1 d .
H59A H 0.0400(3) 0.5004(2) 0.55940(12) 0.057 Uiso 1 calc R
H59B H -0.0558(3) 0.4823(2) 0.53423(12) 0.057 Uiso 1 calc R
H59C H 0.0253(3) 0.4349(2) 0.53964(12) 0.057 Uiso 1 calc R
C60 C -0.1043(3) 0.3952(2) 0.58800(13) 0.0392(10) Uani 1 d .
H60A H -0.1227(3) 0.3829(2) 0.61563(13) 0.059 Uiso 1 calc R
H60B H -0.0765(3) 0.3614(2) 0.57468(13) 0.059 Uiso 1 calc R
H60C H -0.1576(3) 0.4088(2) 0.56928(13) 0.059 Uiso 1 calc R
C61 C 0.0536(3) 0.4689(2) 0.66650(12) 0.0315(9) Uani 1 d .
H61A H 0.1080(3) 0.4530(2) 0.68464(12) 0.038 Uiso 1 calc R
C62 C 0.0732(3) 0.5334(2) 0.6562(2) 0.0467(12) Uani 1 d .
H62A H 0.1253(3) 0.5352(2) 0.6397(2) 0.070 Uiso 1 calc R
H62B H 0.0870(3) 0.5559(2) 0.6829(2) 0.070 Uiso 1 calc R
H62C H 0.0200(3) 0.5509(2) 0.6395(2) 0.070 Uiso 1 calc R
C63 C -0.0272(3) 0.4630(2) 0.69235(14) 0.0480(12) Uani 1 d .
H63A H -0.0376(3) 0.4208(2) 0.69828(14) 0.072 Uiso 1 calc R
H63B H -0.0814(3) 0.4798(2) 0.67595(14) 0.072 Uiso 1 calc R
H63C H -0.0145(3) 0.4847(2) 0.71940(14) 0.072 Uiso 1 calc R
C64 C 0.2418(2) 0.41979(15) 0.74255(11) 0.0221(8) Uani 1 d .
C65 C 0.1875(3) 0.4338(2) 0.81325(12) 0.0331(10) Uani 1 d .
H65A H 0.1566(3) 0.3957(2) 0.80362(12) 0.040 Uiso 1 calc R
C66 C 0.2478(3) 0.4202(2) 0.85437(13) 0.0467(12) Uani 1 d .
H66A H 0.2945(3) 0.3913(2) 0.84853(13) 0.070 Uiso 1 calc R
H66B H 0.2111(3) 0.4035(2) 0.87545(13) 0.070 Uiso 1 calc R
H66C H 0.2769(3) 0.4571(2) 0.86567(13) 0.070 Uiso 1 calc R
C67 C 0.1132(3) 0.4787(2) 0.8203(2) 0.0598(14) Uani 1 d .
H67A H 0.0759(3) 0.4862(2) 0.7931(2) 0.090 Uiso 1 calc R
H67B H 0.1410(3) 0.5161(2) 0.8313(2) 0.090 Uiso 1 calc R
H67C H 0.0751(3) 0.4625(2) 0.8411(2) 0.090 Uiso 1 calc R
C68 C 0.2927(3) 0.5094(2) 0.78485(12) 0.0319(9) Uani 1 d .
H68A H 0.2827(3) 0.5238(2) 0.81401(12) 0.038 Uiso 1 calc R
C69 C 0.2559(3) 0.5581(2) 0.75429(14) 0.0430(11) Uani 1 d .
H69A H 0.1902(3) 0.5616(2) 0.75496(14) 0.065 Uiso 1 calc R
H69B H 0.2684(3) 0.5480(2) 0.72522(14) 0.065 Uiso 1 calc R
H69C H 0.2851(3) 0.5961(2) 0.76290(14) 0.065 Uiso 1 calc R
C70 C 0.3946(3) 0.5002(2) 0.78618(14) 0.0406(11) Uani 1 d .
H70A H 0.4140(3) 0.4683(2) 0.80646(14) 0.061 Uiso 1 calc R
H70B H 0.4261(3) 0.5373(2) 0.79531(14) 0.061 Uiso 1 calc R
H70C H 0.4094(3) 0.4892(2) 0.75763(14) 0.061 Uiso 1 calc R
O22 O 0.6638(2) 0.06696(14) 0.60071(11) 0.0629(9) Uani 1 d .
O23 O 0.4354(3) 0.6919(2) 0.65876(15) 0.1011(14) Uani 1 d .
O24 O 0.0507(7) 0.7614(4) 0.6965(3) 0.216(3) Uani 1 d .
C71 C 0.5842(3) 0.0343(2) 0.5859(2) 0.0529(13) Uani 1 d .
H71A H 0.5636(3) 0.0101(2) 0.6092(2) 0.063 Uiso 1 calc R
H71B H 0.5957(3) 0.0074(2) 0.5621(2) 0.063 Uiso 1 calc R
C72 C 0.5138(3) 0.0808(2) 0.57067(15) 0.0560(13) Uani 1 d .
H72A H 0.5199(3) 0.0938(2) 0.54104(15) 0.067 Uiso 1 calc R
H72B H 0.4515(3) 0.0659(2) 0.57226(15) 0.067 Uiso 1 calc R
C73 C 0.5376(4) 0.1302(2) 0.6022(2) 0.071(2) Uani 1 d .
H73A H 0.5252(4) 0.1696(2) 0.5886(2) 0.085 Uiso 1 calc R
H73B H 0.5023(4) 0.1266(2) 0.6270(2) 0.085 Uiso 1 calc R
C74 C 0.6372(4) 0.1228(2) 0.6160(2) 0.0644(15) Uani 1 d .
H74A H 0.6718(4) 0.1553(2) 0.6041(2) 0.077 Uiso 1 calc R
H74B H 0.6490(4) 0.1241(2) 0.6476(2) 0.077 Uiso 1 calc R
C75 C 0.3380(5) 0.6894(3) 0.6640(2) 0.097(2) Uani 1 d .
H75A H 0.3282(5) 0.6925(3) 0.6945(2) 0.116 Uiso 1 calc R
H75B H 0.3043(5) 0.7219(3) 0.6478(2) 0.116 Uiso 1 calc R
C76 C 0.3104(5) 0.6319(3) 0.6469(2) 0.090(2) Uani 1 d .
H76A H 0.2956(5) 0.6339(3) 0.6154(2) 0.108 Uiso 1 calc R
H76B H 0.2566(5) 0.6171(3) 0.6597(2) 0.108 Uiso 1 calc R
C77 C 0.3911(5) 0.5923(3) 0.6588(2) 0.093(2) Uani 1 d .
H77A H 0.3944(5) 0.5792(3) 0.6890(2) 0.112 Uiso 1 calc R
H77B H 0.3901(5) 0.5568(3) 0.6400(2) 0.112 Uiso 1 calc R
C78 C 0.4654(5) 0.6319(3) 0.6520(2) 0.090(2) Uani 1 d .
H78A H 0.5193(5) 0.6225(3) 0.6724(2) 0.107 Uiso 1 calc R
H78B H 0.4818(5) 0.6274(3) 0.6226(2) 0.107 Uiso 1 calc R
C79 C 0.0336(6) 0.8179(6) 0.7176(3) 0.171(5) Uani 1 d .
H79A H -0.0028(6) 0.8448(6) 0.6975(3) 0.205 Uiso 1 calc R
H79B H -0.0001(6) 0.8106(6) 0.7426(3) 0.205 Uiso 1 calc R
C80 C 0.1180(7) 0.8438(5) 0.7310(3) 0.152(4) Uani 1 d .
H80A H 0.1266(7) 0.8488(5) 0.7625(3) 0.183 Uiso 1 calc R
H80B H 0.1237(7) 0.8833(5) 0.7174(3) 0.183 Uiso 1 calc R
C81 C 0.1873(7) 0.7997(5) 0.7165(4) 0.175(4) Uani 1 d .
H81A H 0.2290(7) 0.8208(5) 0.6992(4) 0.210 Uiso 1 calc R
H81B H 0.2238(7) 0.7824(5) 0.7419(4) 0.210 Uiso 1 calc R
C82 C 0.1453(7) 0.7570(6) 0.6938(4) 0.191(6) Uani 1 d .
H82A H 0.1679(7) 0.7177(6) 0.7048(4) 0.230 Uiso 1 calc R
H82B H 0.1574(7) 0.7605(6) 0.6636(4) 0.230 Uiso 1 calc R

loop_
_atom_type_symbol
_atom_type_description
_atom_type_scat_dispersion_real
_atom_type_scat_dispersion_imag
_atom_type_scat_source
C C 0.0033 0.0016 'International Tables Vol C Tables 4.2.6.8 and 6.1.1.4'
H H 0.0000 0.0000 'International Tables Vol C Tables 4.2.6.8 and 6.1.1.4'
N N 0.0061 0.0033 'International Tables Vol C Tables 4.2.6.8 and 6.1.1.4'
O O 0.0106 0.0060 'International Tables Vol C Tables 4.2.6.8 and 6.1.1.4'
Mg Mg 0.0486 0.0363 'International Tables Vol C Tables 4.2.6.8 and 6.1.1.4'

loop_
_geom_angle_atom_site_label_1
_geom_angle_atom_site_label_2
_geom_angle_atom_site_label_3
_geom_angle
O1 Mg1 O4 108.90(11)
O1 Mg1 O6 112.57(11)
O4 Mg1 O6 104.53(12)
O1 Mg1 O2 111.95(11)
O4 Mg1 O2 113.28(11)
O6 Mg1 O2 105.39(12)
O1 Mg1 Mg4 34.31(7)
O4 Mg1 Mg4 118.40(8)
O6 Mg1 Mg4 78.29(8)
O2 Mg1 Mg4 125.31(8)
O1 Mg1 Mg2 32.68(7)
O4 Mg1 Mg2 124.97(9)
O6 Mg1 Mg2 124.14(9)
O2 Mg1 Mg2 79.27(8)
Mg4 Mg1 Mg2 57.42(3)
O1 Mg1 Mg3 32.21(7)
O4 Mg1 Mg3 76.72(8)
O6 Mg1 Mg3 123.87(8)
O2 Mg1 Mg3 126.00(9)
Mg4 Mg1 Mg3 55.35(3)
Mg2 Mg1 Mg3 56.35(3)
O1 Mg2 O10 168.79(11)
O1 Mg2 O3 100.81(10)
O10 Mg2 O3 88.80(10)
O1 Mg2 O12 79.56(9)
O10 Mg2 O12 89.99(10)
O3 Mg2 O12 128.06(11)
O1 Mg2 O8 84.62(9)
O10 Mg2 O8 96.03(11)
O3 Mg2 O8 118.06(11)
O12 Mg2 O8 113.70(9)
O1 Mg2 Mg3 37.68(7)
O10 Mg2 Mg3 141.27(9)
O3 Mg2 Mg3 116.45(8)
O12 Mg2 Mg3 95.39(7)
O8 Mg2 Mg3 46.97(6)
O1 Mg2 Mg4 37.51(7)
O10 Mg2 Mg4 131.54(9)
O3 Mg2 Mg4 124.73(9)
O12 Mg2 Mg4 42.50(6)
O8 Mg2 Mg4 96.30(7)
Mg3 Mg2 Mg4 58.16(3)
O1 Mg2 Mg1 31.61(7)
O10 Mg2 Mg1 155.79(9)
O3 Mg2 Mg1 69.66(8)
O12 Mg2 Mg1 94.72(7)
O8 Mg2 Mg1 103.68(7)
Mg3 Mg2 Mg1 61.92(3)
Mg4 Mg2 Mg1 60.49(3)
O1 Mg2 Mg5 99.97(7)
O10 Mg2 Mg5 69.35(7)
O3 Mg2 Mg5 154.94(8)
O12 Mg2 Mg5 43.67(7)
O8 Mg2 Mg5 77.74(7)
Mg3 Mg2 Mg5 88.60(4)
Mg4 Mg2 Mg5 67.93(3)
Mg1 Mg2 Mg5 128.28(4)
O1 Mg3 O14 163.21(10)
O1 Mg3 O5 103.22(10)
O14 Mg3 O5 93.57(10)
O1 Mg3 O16 81.71(9)
O14 Mg3 O16 90.42(10)
O5 Mg3 O16 116.93(10)
O1 Mg3 O8 81.89(9)
O14 Mg3 O8 89.89(10)
O5 Mg3 O8 120.95(10)
O16 Mg3 O8 121.98(9)
O1 Mg3 Mg4 39.82(7)
O14 Mg3 Mg4 127.95(8)
O5 Mg3 Mg4 124.69(9)
O16 Mg3 Mg4 43.32(6)
O8 Mg3 Mg4 96.74(7)
O1 Mg3 Mg2 37.89(7)
O14 Mg3 Mg2 131.70(8)
O5 Mg3 Mg2 119.82(8)
O16 Mg3 Mg2 102.11(7)
O8 Mg3 Mg2 44.03(6)
Mg4 Mg3 Mg2 61.39(4)
O1 Mg3 Mg1 31.32(6)
O14 Mg3 Mg1 165.11(8)
O5 Mg3 Mg1 72.12(7)
O16 Mg3 Mg1 92.48(7)
O8 Mg3 Mg1 100.89(7)
Mg4 Mg3 Mg1 61.40(3)
Mg2 Mg3 Mg1 61.74(3)
O1 Mg4 O7 105.64(10)
O1 Mg4 O18 164.93(11)
O7 Mg4 O18 89.38(11)
O1 Mg4 O16 81.96(9)
O7 Mg4 O16 114.43(11)
O18 Mg4 O16 93.11(10)
O1 Mg4 O12 80.16(9)
O7 Mg4 O12 118.74(11)
O18 Mg4 O12 91.64(10)
O16 Mg4 O12 126.64(11)
O1 Mg4 Mg3 39.42(7)
O7 Mg4 Mg3 124.99(8)
O18 Mg4 Mg3 131.22(9)
O16 Mg4 Mg3 43.98(7)
O12 Mg4 Mg3 98.21(8)
O1 Mg4 Mg2 37.35(7)
O7 Mg4 Mg2 123.34(8)
O18 Mg4 Mg2 131.79(8)
O16 Mg4 Mg2 101.83(8)
O12 Mg4 Mg2 43.27(6)
Mg3 Mg4 Mg2 60.46(4)
O1 Mg4 Mg1 33.03(7)
O7 Mg4 Mg1 72.63(8)
O18 Mg4 Mg1 162.00(9)
O16 Mg4 Mg1 94.55(7)
O12 Mg4 Mg1 96.79(7)
Mg3 Mg4 Mg1 63.25(3)
Mg2 Mg4 Mg1 62.09(3)
O11 Mg5 O20 98.08(11)
O11 Mg5 O13 91.06(10)
O20 Mg5 O13 117.82(10)
O11 Mg5 O19 168.78(11)
O20 Mg5 O19 88.15(10)
O13 Mg5 O19 94.27(10)
O11 Mg5 O9 91.57(10)
O20 Mg5 O9 97.21(10)
O13 Mg5 O9 144.10(10)
O19 Mg5 O9 78.35(9)
O11 Mg5 O12 91.35(9)
O20 Mg5 O12 169.31(10)
O13 Mg5 O12 56.65(8)
O19 Mg5 O12 83.39(9)
O9 Mg5 O12 87.49(8)
O11 Mg5 C36 88.58(11)
O20 Mg5 C36 145.48(11)
O13 Mg5 C36 27.79(9)
O19 Mg5 C36 91.54(10)
O9 Mg5 C36 116.53(10)
O12 Mg5 C36 29.11(8)
O11 Mg5 Mg6 129.13(9)
O20 Mg5 Mg6 77.13(7)
O13 Mg5 Mg6 136.47(8)
O19 Mg5 Mg6 43.22(7)
O9 Mg5 Mg6 40.84(6)
O12 Mg5 Mg6 100.78(6)
C36 Mg5 Mg6 123.72(8)
O11 Mg5 Mg2 69.14(8)
O20 Mg5 Mg2 153.82(9)
O13 Mg5 Mg2 86.05(7)
O19 Mg5 Mg2 101.36(7)
O9 Mg5 Mg2 61.71(7)
O12 Mg5 Mg2 35.81(5)
C36 Mg5 Mg2 59.45(8)
Mg6 Mg5 Mg2 93.10(4)
O21 Mg6 O17 127.57(10)
O21 Mg6 O15 99.79(10)
O17 Mg6 O15 91.37(10)
O21 Mg6 O9 99.52(10)
O17 Mg6 O9 131.13(10)
O15 Mg6 O9 92.83(10)
O21 Mg6 O19 88.49(10)
O17 Mg6 O19 89.37(10)
O15 Mg6 O19 168.90(10)
O9 Mg6 O19 78.42(9)
O21 Mg6 C50 149.29(11)
O17 Mg6 C50 23.02(9)
O15 Mg6 C50 92.09(10)
O9 Mg6 C50 108.13(10)
O19 Mg6 C50 84.30(10)
O21 Mg6 Mg5 78.65(7)
O17 Mg6 Mg5 127.55(8)
O15 Mg6 Mg5 132.41(8)
O9 Mg6 Mg5 42.29(6)
O19 Mg6 Mg5 41.85(6)
C50 Mg6 Mg5 113.44(8)
Mg1 O1 Mg3 116.47(11)
Mg1 O1 Mg2 115.71(11)
Mg3 O1 Mg2 104.43(11)
Mg1 O1 Mg4 112.66(12)
Mg3 O1 Mg4 100.76(10)
Mg2 O1 Mg4 105.14(10)
C1 O2 Mg1 126.4(2)
C1 O3 Mg2 137.9(2)
C8 O4 Mg1 130.3(2)
C8 O5 Mg3 134.6(2)
C15 O6 Mg1 129.5(2)
C15 O7 Mg4 135.8(2)
C22 O8 Mg2 115.9(2)
C22 O8 Mg3 109.1(2)
Mg2 O8 Mg3 89.00(9)
C22 O9 Mg6 133.0(2)
C22 O9 Mg5 129.5(2)
Mg6 O9 Mg5 96.87(10)
C29 O10 Mg2 137.6(2)
C29 O11 Mg5 135.6(2)
C36 O12 Mg4 128.2(2)
C36 O12 Mg2 135.5(2)
Mg4 O12 Mg2 94.23(9)
C36 O12 Mg5 80.2(2)
Mg4 O12 Mg5 108.51(10)
Mg2 O12 Mg5 100.52(10)
C36 O13 Mg5 102.9(2)
C43 O14 Mg3 154.5(2)
C43 O15 Mg6 124.2(2)
C50 O16 Mg4 134.0(2)
C50 O16 Mg3 131.6(2)
Mg4 O16 Mg3 92.70(9)
C50 O17 Mg6 119.0(2)
C57 O18 Mg4 121.7(2)
C57 O19 Mg5 129.1(2)
C57 O19 Mg6 133.7(2)
Mg5 O19 Mg6 94.94(10)
C64 O20 Mg5 131.5(2)
C64 O21 Mg6 129.1(2)
C1 N1 C2 119.8(3)
C1 N1 C5 121.4(3)
C2 N1 C5 118.8(3)
C8 N2 C12 120.0(3)
C8 N2 C9 121.5(3)
C12 N2 C9 118.4(3)
C15 N3 C19 121.0(3)
C15 N3 C16 120.3(3)
C19 N3 C16 118.7(3)
C22 N4 C23 122.3(3)
C22 N4 C26 121.5(3)
C23 N4 C26 116.2(3)
C29 N5 C30 121.7(3)
C29 N5 C33 119.8(3)
C30 N5 C33 118.5(3)
C36 N6 C37 121.9(3)
C36 N6 C40 120.2(3)
C37 N6 C40 117.8(3)
C43 N7 C47 120.2(3)
C43 N7 C44 121.4(3)
C47 N7 C44 117.6(3)
C50 N8 C51 120.6(3)
C50 N8 C54 120.9(3)
C51 N8 C54 118.4(3)
C57 N9 C61 120.7(3)
C57 N9 C58 120.8(3)
C61 N9 C58 118.5(3)
C64 N10 C68 121.7(3)
C64 N10 C65 120.5(3)
C68 N10 C65 117.8(3)
O3 C1 O2 124.2(3)
O3 C1 N1 118.7(3)
O2 C1 N1 117.1(3)
N1 C2 C3 111.7(3)
N1 C2 C4 111.7(3)
C3 C2 C4 111.5(3)
N1 C5 C7 113.0(3)
N1 C5 C6 112.9(3)
C7 C5 C6 112.6(4)
O5 C8 O4 124.0(3)
O5 C8 N2 119.5(3)
O4 C8 N2 116.5(3)
N2 C9 C10 113.2(3)
N2 C9 C11 111.7(3)
C10 C9 C11 112.9(4)
N2 C12 C14 111.2(3)
N2 C12 C13 111.9(3)
C14 C12 C13 111.9(3)
O6 C15 O7 123.5(3)
O6 C15 N3 117.6(3)
O7 C15 N3 118.9(3)
N3 C16 C18 112.8(3)
N3 C16 C17 110.8(4)
C18 C16 C17 110.1(3)
N3 C19 C21 112.2(3)
N3 C19 C20 112.9(3)
C21 C19 C20 112.2(4)
O8 C22 O9 118.4(3)
O8 C22 N4 121.2(3)
O9 C22 N4 120.4(3)
N4 C23 C25 112.8(3)
N4 C23 C24 111.8(3)
C25 C23 C24 113.6(3)
N4 C26 C27 111.4(3)
N4 C26 C28 111.7(3)
C27 C26 C28 112.1(3)
O10 C29 O11 123.6(3)
O10 C29 N5 118.5(3)
O11 C29 N5 117.9(3)
N5 C30 C32 113.9(3)
N5 C30 C31 112.4(3)
C32 C30 C31 111.0(3)
N5 C33 C34 111.9(3)
N5 C33 C35 112.1(3)
C34 C33 C35 111.5(3)
O13 C36 O12 119.2(3)
O13 C36 N6 121.7(3)
O12 C36 N6 119.1(3)
O13 C36 Mg5 49.3(2)
O12 C36 Mg5 70.6(2)
N6 C36 Mg5 166.4(2)
N6 C37 C39 111.7(3)
N6 C37 C38 112.8(3)
C39 C37 C38 112.8(4)
N6 C40 C42 112.0(3)
N6 C40 C41 112.6(3)
C42 C40 C41 112.5(4)
O14 C43 O15 124.1(3)
O14 C43 N7 116.9(3)
O15 C43 N7 119.0(3)
N7 C44 C45 113.4(3)
N7 C44 C46 113.3(3)
C45 C44 C46 112.1(3)
N7 C47 C48 111.7(3)
N7 C47 C49 110.3(3)
C48 C47 C49 111.7(3)
O17 C50 O16 121.7(3)
O17 C50 N8 119.3(3)
O16 C50 N8 119.0(3)
O17 C50 Mg6 37.94(14)
O16 C50 Mg6 84.2(2)
N8 C50 Mg6 155.8(2)
N8 C51 C53 111.0(3)
N8 C51 C52 111.8(3)
C53 C51 C52 112.1(3)
N8 C54 C55 111.9(3)
N8 C54 C56 113.1(3)
C55 C54 C56 112.9(3)
O18 C57 O19 122.4(3)
O18 C57 N9 118.3(3)
O19 C57 N9 119.3(3)
N9 C58 C59 112.4(3)
N9 C58 C60 112.6(3)
C59 C58 C60 112.5(3)
N9 C61 C62 111.5(3)
N9 C61 C63 111.0(3)
C62 C61 C63 112.1(3)
O20 C64 O21 123.6(3)
O20 C64 N10 118.2(3)
O21 C64 N10 118.2(3)
N10 C65 C66 112.0(3)
N10 C65 C67 111.4(3)
C66 C65 C67 111.9(3)
N10 C68 C69 112.5(3)
N10 C68 C70 113.1(3)
C69 C68 C70 113.6(3)
C74 O22 C71 108.2(4)
C78 O23 C75 107.7(5)
C82 O24 C79 108.0(9)
O22 C71 C72 105.5(4)
C73 C72 C71 101.3(4)
C74 C73 C72 105.1(4)
O22 C74 C73 107.6(4)
C76 C75 O23 103.6(6)
C75 C76 C77 104.4(5)
C78 C77 C76 101.5(5)
O23 C78 C77 107.3(5)
C80 C79 O24 107.4(8)
C79 C80 C81 104.6(8)
C82 C81 C80 109.8(9)
C81 C82 O24 109.3(11)

loop_
_geom_bond_atom_site_label_1
_geom_bond_atom_site_label_2
_geom_bond_distance
Mg1 O1 1.907(2)
Mg1 O4 1.936(3)
Mg1 O6 1.941(3)
Mg1 O2 1.944(2)
Mg1 Mg4 3.2293(15)
Mg1 Mg2 3.279(2)
Mg1 Mg3 3.285(2)
Mg2 O1 1.965(2)
Mg2 O10 1.978(2)
Mg2 O3 1.988(2)
Mg2 O12 2.149(2)
Mg2 O8 2.154(2)
Mg2 Mg3 3.0990(15)
Mg2 Mg4 3.127(2)
Mg2 Mg5 3.611(2)
Mg3 O1 1.956(2)
Mg3 O14 1.960(3)
Mg3 O5 1.993(2)
Mg3 O16 2.104(2)
Mg3 O8 2.266(2)
Mg3 Mg4 3.026(2)
Mg4 O1 1.972(2)
Mg4 O7 1.974(3)
Mg4 O18 1.997(2)
Mg4 O16 2.078(2)
Mg4 O12 2.118(2)
Mg5 O11 1.979(2)
Mg5 O20 1.992(3)
Mg5 O13 2.062(3)
Mg5 O19 2.070(2)
Mg5 O9 2.095(2)
Mg5 O12 2.536(3)
Mg5 C36 2.649(4)
Mg5 Mg6 3.0907(15)
Mg6 O21 1.995(2)
Mg6 O17 2.002(2)
Mg6 O15 2.026(3)
Mg6 O9 2.036(2)
Mg6 O19 2.124(3)
Mg6 C50 2.847(4)
O2 C1 1.278(4)
O3 C1 1.270(4)
O4 C8 1.279(4)
O5 C8 1.272(4)
O6 C15 1.270(4)
O7 C15 1.280(4)
O8 C22 1.289(4)
O9 C22 1.306(4)
O10 C29 1.266(4)
O11 C29 1.275(4)
O12 C36 1.308(4)
O13 C36 1.267(4)
O14 C43 1.269(4)
O15 C43 1.271(4)
O16 C50 1.303(4)
O17 C50 1.273(4)
O18 C57 1.264(4)
O19 C57 1.294(4)
O20 C64 1.277(4)
O21 C64 1.281(4)
N1 C1 1.368(4)
N1 C2 1.475(5)
N1 C5 1.485(5)
N2 C8 1.366(4)
N2 C12 1.471(5)
N2 C9 1.479(5)
N3 C15 1.361(5)
N3 C19 1.476(5)
N3 C16 1.476(5)
N4 C22 1.336(4)
N4 C23 1.483(4)
N4 C26 1.490(4)
N5 C29 1.370(4)
N5 C30 1.478(4)
N5 C33 1.482(4)
N6 C36 1.355(4)
N6 C37 1.469(5)
N6 C40 1.485(4)
N7 C43 1.379(4)
N7 C47 1.463(4)
N7 C44 1.485(4)
N8 C50 1.353(4)
N8 C51 1.484(4)
N8 C54 1.486(4)
N9 C57 1.362(4)
N9 C61 1.471(4)
N9 C58 1.474(5)
N10 C64 1.361(4)
N10 C68 1.475(5)
N10 C65 1.483(4)
C2 C3 1.530(5)
C2 C4 1.532(6)
C5 C7 1.521(6)
C5 C6 1.523(6)
C9 C10 1.522(5)
C9 C11 1.531(6)
C12 C14 1.523(5)
C12 C13 1.530(5)
C16 C18 1.533(6)
C16 C17 1.535(6)
C19 C21 1.518(5)
C19 C20 1.518(6)
C23 C25 1.519(5)
C23 C24 1.529(5)
C26 C27 1.515(5)
C26 C28 1.520(5)
C30 C32 1.524(5)
C30 C31 1.525(5)
C33 C34 1.521(5)
C33 C35 1.526(5)
C37 C39 1.518(6)
C37 C38 1.529(5)
C40 C42 1.516(6)
C40 C41 1.520(6)
C44 C45 1.515(5)
C44 C46 1.515(5)
C47 C48 1.528(5)
C47 C49 1.536(5)
C51 C53 1.520(5)
C51 C52 1.526(5)
C54 C55 1.526(5)
C54 C56 1.529(5)
C58 C59 1.517(5)
C58 C60 1.533(5)
C61 C62 1.518(5)
C61 C63 1.529(5)
C65 C66 1.519(6)
C65 C67 1.527(5)
C68 C69 1.515(5)
C68 C70 1.523(6)
O22 C74 1.413(5)
O22 C71 1.423(5)
O23 C78 1.439(6)
O23 C75 1.473(7)
O24 C82 1.419(11)
O24 C79 1.466(11)
C71 C72 1.514(6)
C72 C73 1.501(6)
C73 C74 1.502(7)
C75 C76 1.438(8)
C76 C77 1.505(8)
C77 C78 1.450(8)
C79 C80 1.401(12)
C80 C81 1.532(11)
C81 C82 1.309(12)
